data_4116113
loop_
_publ_author_name
'Salma Kiani'
'Amy Tapper'
'Richard J. Staples'
'Pericles Stavropoulos'

_publ_section_title
;
 Functional Aspects of Gif-Type Oxidation of Hydrocarbons Mediated by Iron
 Picolinate H2O2-Dependent Systems: Evidence for the Generation of Carbon-
 and Oxygen-Centered Radicals
;
_journal_name_full 'Journal of the American Chemical Society'
_journal_page_first 7503
_journal_page_last 7517
_journal_paper_doi 10.1021/ja000063h
_journal_volume 122
_journal_year 2000
_chemical_formula_moiety '[Fe2(II)O(Pic)4(DMF)2]'
_chemical_formula_sum 'C12 H12 Fe N2 O6'
_chemical_formula_weight 336.09
_chemical_name_systematic
; 
 ? 
;
_space_group_IT_number 2
_symmetry_cell_setting triclinic
_symmetry_space_group_name_Hall '-P 1'
_symmetry_space_group_name_H-M 'P -1'
_atom_sites_solution_hydrogens geom
_atom_sites_solution_primary direct
_atom_sites_solution_secondary difmap
_audit_creation_method SHELXL-97
_cell_angle_alpha 75.347(9)
_cell_angle_beta 84.627(9)
_cell_angle_gamma 71.767(9)
_cell_formula_units_Z 1
_cell_length_a 5.121(3)
_cell_length_b 7.587(4)
_cell_length_c 9.193(5)
_cell_measurement_reflns_used 69
_cell_measurement_temperature 213(2)
_cell_measurement_theta_max 20.77
_cell_measurement_theta_min 4.82
_cell_volume 328.2(3)
_computing_cell_refinement 'SMART (Bruker, V4.050, 1995)'
_computing_data_collection 'ASTRO (Bruker, V4.050, 1995)'
_computing_data_reduction 'SAINT (Bruker, V5.A06, 1997)'
_computing_molecular_graphics 'SHELXTL (Bruker, 1998, ver 5.10)'
_computing_publication_material 'CIFTAB (Sheldrick, 1993)'
_computing_structure_refinement 'SHELXL-97 (Sheldrick, 1997)'
_computing_structure_solution 'SHELXS-97 (Sheldrick, 1990)'
_diffrn_ambient_temperature 213(2)
_diffrn_measured_fraction_theta_full 0.899
_diffrn_measured_fraction_theta_max 0.899
_diffrn_measurement_method '\w, 0.3 deg'
_diffrn_radiation_monochromator graphite
_diffrn_radiation_source 'fine-focus sealed tube'
_diffrn_radiation_type MoK\a
_diffrn_radiation_wavelength 0.71073
_diffrn_reflns_av_R_equivalents 0.0303
_diffrn_reflns_av_sigmaI/netI 0.0251
_diffrn_reflns_limit_h_max 6
_diffrn_reflns_limit_h_min -5
_diffrn_reflns_limit_k_max 9
_diffrn_reflns_limit_k_min -3
_diffrn_reflns_limit_l_max 11
_diffrn_reflns_limit_l_min -11
_diffrn_reflns_number 2141
_diffrn_reflns_theta_full 27.24
_diffrn_reflns_theta_max 27.24
_diffrn_reflns_theta_min 2.29
_diffrn_standards_decay_% <1
_diffrn_standards_interval_count 0
_diffrn_standards_number 0
_exptl_absorpt_coefficient_mu 1.179
_exptl_absorpt_correction_T_max 0.9274
_exptl_absorpt_correction_T_min 0.7406
_exptl_absorpt_correction_type empirical
_exptl_crystal_colour blue
_exptl_crystal_density_diffrn 1.701
_exptl_crystal_description block
_exptl_crystal_F_000 172
_exptl_crystal_size_max 0.1
_exptl_crystal_size_mid 0.15
_exptl_crystal_size_min 0.25
_refine_diff_density_max 0.498
_refine_diff_density_min -0.445
_refine_diff_density_rms 0.092
_refine_ls_extinction_coef 0.086(6)
_refine_ls_extinction_expression Fc^*^=kFc[1+0.001xFc^2^\l^3^/sin(2\q)]^-1/4^
_refine_ls_extinction_method SHELXL
_refine_ls_goodness_of_fit_ref 1.183
_refine_ls_hydrogen_treatment mixed
_refine_ls_matrix_type full
_refine_ls_number_parameters 98
_refine_ls_number_reflns 1316
_refine_ls_number_restraints 0
_refine_ls_restrained_S_all 1.183
_refine_ls_R_factor_all 0.0352
_refine_ls_R_factor_gt 0.0330
_refine_ls_shift/su_max 0.001
_refine_ls_shift/su_mean 0.000
_refine_ls_structure_factor_coef Fsqd
_refine_ls_weighting_details 'calc w=1/[\s^2^(Fo^2^)+(0.0002P)^2^+0.7565P] where P=(Fo^2^+2Fc^2^)/3'
_refine_ls_weighting_scheme calc
_refine_ls_wR_factor_gt 0.0890
_refine_ls_wR_factor_ref 0.0911
_reflns_number_gt 1271
_reflns_number_total 1316
_reflns_threshold_expression >2sigma(I)
_cod_data_source_file ja000063h_4.cif
_cod_data_source_block Compound_7
_cod_original_cell_volume 328.1(3)
_cod_database_code 4116113

loop_
_symmetry_equiv_pos_as_xyz
'x, y, z'
'-x, -y, -z'

loop_
_atom_site_label
_atom_site_type_symbol
_atom_site_fract_x
_atom_site_fract_y
_atom_site_fract_z
_atom_site_U_iso_or_equiv
_atom_site_adp_type
_atom_site_occupancy
_atom_site_symmetry_multiplicity
_atom_site_calc_flag
_atom_site_refinement_flags
_atom_site_disorder_assembly
_atom_site_disorder_group
Fe1 Fe 1.0000 0.5000 1.0000 0.0210(2) Uani 1 2 d S . .
O1 O 0.6704(4) 0.5410(3) 1.1260(3) 0.0342(5) Uani 1 1 d . . .
O2 O 0.2271(4) 0.7153(3) 1.1165(3) 0.0398(6) Uani 1 1 d . . .
N1 N 0.7821(5) 0.7297(4) 0.8606(3) 0.0319(6) Uani 1 1 d . . .
C1 C 0.4645(6) 0.6795(4) 1.0636(4) 0.0309(7) Uani 1 1 d . . .
C2 C 0.5268(6) 0.8003(4) 0.9150(4) 0.0307(7) Uani 1 1 d . . .
C3 C 0.3439(7) 0.9700(5) 0.8400(4) 0.0361(7) Uani 1 1 d . . .
H3A H 0.1665 1.0162 0.8795 0.043 Uiso 1 1 calc R . .
C4 C 0.4284(7) 1.0696(5) 0.7057(4) 0.0407(8) Uani 1 1 d . . .
H4A H 0.3105 1.1866 0.6539 0.049 Uiso 1 1 calc R . .
C5 C 0.6889(7) 0.9953(5) 0.6483(4) 0.0415(8) Uani 1 1 d . . .
H5A H 0.7483 1.0605 0.5566 0.050 Uiso 1 1 calc R . .
C6 C 0.8606(7) 0.8240(5) 0.7275(4) 0.0373(7) Uani 1 1 d . . .
H6A H 1.0358 0.7725 0.6875 0.045 Uiso 1 1 calc R . .
O1S O 0.2368(7) 0.5468(6) 0.4400(4) 0.0801(11) Uani 1 1 d . . .
H1S H 0.0925 0.5181 0.4762 0.096 Uiso 0.50 1 d PR A 1
H1SB H 0.3959 0.5185 0.4757 0.096 Uiso 0.50 1 d PR A 2
H2S H 0.2305 0.5853 0.3367 0.096 Uiso 1 1 d R . .

loop_
_atom_site_aniso_label
_atom_site_aniso_U_11
_atom_site_aniso_U_22
_atom_site_aniso_U_33
_atom_site_aniso_U_23
_atom_site_aniso_U_13
_atom_site_aniso_U_12
Fe1 0.0122(3) 0.0213(3) 0.0227(3) -0.0010(2) 0.0029(2) 0.0000(2)
O1 0.0273(11) 0.0349(12) 0.0328(12) -0.0028(9) 0.0014(9) -0.0035(9)
O2 0.0254(11) 0.0425(13) 0.0451(14) -0.0095(11) 0.0071(10) -0.0041(10)
N1 0.0252(12) 0.0323(14) 0.0377(15) -0.0099(12) 0.0038(11) -0.0081(10)
C1 0.0254(14) 0.0300(15) 0.0362(17) -0.0100(13) 0.0020(12) -0.0059(12)
C2 0.0248(14) 0.0313(15) 0.0377(18) -0.0127(13) 0.0019(12) -0.0079(12)
C3 0.0280(15) 0.0329(16) 0.046(2) -0.0129(15) -0.0003(14) -0.0043(13)
C4 0.0393(18) 0.0306(16) 0.046(2) -0.0032(15) -0.0073(15) -0.0040(14)
C5 0.0430(19) 0.0391(18) 0.0390(19) -0.0015(15) 0.0010(15) -0.0141(15)
C6 0.0312(16) 0.0399(18) 0.0397(19) -0.0084(15) 0.0061(14) -0.0120(14)
O1S 0.065(2) 0.120(3) 0.0488(19) 0.0105(19) -0.0002(16) -0.043(2)

loop_
_atom_type_symbol
_atom_type_description
_atom_type_scat_dispersion_real
_atom_type_scat_dispersion_imag
_atom_type_scat_source
C C 0.0033 0.0016 'International Tables Vol C Tables 4.2.6.8 and 6.1.1.4'
H H 0.0000 0.0000 'International Tables Vol C Tables 4.2.6.8 and 6.1.1.4'
N N 0.0061 0.0033 'International Tables Vol C Tables 4.2.6.8 and 6.1.1.4'
O O 0.0106 0.0060 'International Tables Vol C Tables 4.2.6.8 and 6.1.1.4'
Fe Fe 0.3463 0.8444 'International Tables Vol C Tables 4.2.6.8 and 6.1.1.4'

loop_
_geom_angle_atom_site_label_1
_geom_angle_atom_site_label_2
_geom_angle_atom_site_label_3
_geom_angle
_geom_angle_site_symmetry_1
_geom_angle_site_symmetry_3
O1 Fe1 O1 180.000(1) . 2_767
O1 Fe1 N1 83.93(10) . .
O1 Fe1 N1 96.07(10) 2_767 .
O1 Fe1 N1 96.07(10) . 2_767
O1 Fe1 N1 83.93(10) 2_767 2_767
N1 Fe1 N1 180.00(15) . 2_767
C1 O1 Fe1 114.1(2) . .
C6 N1 C2 119.2(3) . .
C6 N1 Fe1 128.5(2) . .
C2 N1 Fe1 112.2(2) . .
O2 C1 O1 124.5(3) . .
O2 C1 C2 120.0(3) . .
O1 C1 C2 115.4(3) . .
N1 C2 C3 122.1(3) . .
N1 C2 C1 113.7(3) . .
C3 C2 C1 124.2(3) . .
C4 C3 C2 118.6(3) . .
C3 C4 C5 119.4(3) . .
C6 C5 C4 119.3(3) . .
N1 C6 C5 121.4(3) . .

loop_
_geom_bond_atom_site_label_1
_geom_bond_atom_site_label_2
_geom_bond_distance
_geom_bond_site_symmetry_2
Fe1 O1 1.943(2) .
Fe1 O1 1.943(2) 2_767
Fe1 N1 1.961(3) .
Fe1 N1 1.961(3) 2_767
O1 C1 1.288(4) .
O2 C1 1.240(4) .
N1 C6 1.347(4) .
N1 C2 1.349(4) .
C1 C2 1.509(5) .
C2 C3 1.389(4) .
C3 C4 1.384(5) .
C4 C5 1.387(5) .
C5 C6 1.385(5) .

loop_
_geom_torsion_atom_site_label_1
_geom_torsion_atom_site_label_2
_geom_torsion_atom_site_label_3
_geom_torsion_atom_site_label_4
_geom_torsion
_geom_torsion_site_symmetry_1
O1 Fe1 O1 C1 -102(100) 2_767
N1 Fe1 O1 C1 4.8(2) .
N1 Fe1 O1 C1 -175.2(2) 2_767
O1 Fe1 N1 C6 176.5(3) .
O1 Fe1 N1 C6 -3.5(3) 2_767
N1 Fe1 N1 C6 -147(100) 2_767
O1 Fe1 N1 C2 -0.1(2) .
O1 Fe1 N1 C2 179.9(2) 2_767
N1 Fe1 N1 C2 36(100) 2_767
Fe1 O1 C1 O2 171.0(3) .
Fe1 O1 C1 C2 -8.1(3) .
C6 N1 C2 C3 -1.6(5) .
Fe1 N1 C2 C3 175.3(3) .
C6 N1 C2 C1 179.2(3) .
Fe1 N1 C2 C1 -3.9(3) .
O2 C1 C2 N1 -171.1(3) .
O1 C1 C2 N1 8.1(4) .
O2 C1 C2 C3 9.8(5) .
O1 C1 C2 C3 -171.1(3) .
N1 C2 C3 C4 -0.4(5) .
C1 C2 C3 C4 178.6(3) .
C2 C3 C4 C5 1.7(5) .
C3 C4 C5 C6 -0.9(5) .
C2 N1 C6 C5 2.5(5) .
Fe1 N1 C6 C5 -173.9(3) .
C4 C5 C6 N1 -1.3(6) .
